data_4327028
loop_
_publ_author_name
'Muhammad U. Anwar'
'Konstantin V. Shuvaev'
'Louise N. Dawe'
'Laurence K. Thompson'

_publ_contact_author_address
;
Department of chemistry
Memorial University of Newfoundland
St. Johns, NL, A1B 3X7, Canada
;
_publ_contact_author_email lk.thompson@mun.ca
_publ_contact_author_fax 1-709-864-3702
_publ_contact_author_name 'Laurence K. Thompson'
_publ_contact_author_phone 1-709-864-8750
_publ_section_title
;
 Polynuclear Fen Complexes (n= 1, 2, 4, 5) of Polytopic Hydrazone Ligands
 with Fe(II), Fe(III) and Mixed Oxidation State Combinations
;
_journal_name_full 'Inorganic Chemistry'
_journal_page_first 12141
_journal_page_last 12154
_journal_paper_doi 10.1021/ic201891h
_journal_volume 50
_journal_year 2011
_chemical_formula_moiety '2(C9 H10 N4 O2 Fe Cl), 2Cl'
_chemical_formula_sum 'C18 H20 Cl4 Fe2 N8 O4'
_chemical_formula_weight 665.91
_chemical_name_systematic
; 
 ? 
;
_space_group_IT_number 15
_symmetry_cell_setting monoclinic
_symmetry_Int_Tables_number 15
_symmetry_space_group_name_Hall '-C 2yc'
_symmetry_space_group_name_H-M 'C 1 2/c 1'
_atom_sites_solution_hydrogens geom
_atom_sites_solution_primary direct
_atom_sites_solution_secondary difmap
_audit_creation_method SHELXL-97
_cell_angle_alpha 90.00
_cell_angle_beta 113.481(11)
_cell_angle_gamma 90.00
_cell_formula_units_Z 4
_cell_length_a 18.705(4)
_cell_length_b 10.8869(17)
_cell_length_c 13.453(3)
_cell_measurement_reflns_used 6620
_cell_measurement_temperature 163(2)
_cell_measurement_theta_max 28.88
_cell_measurement_theta_min 7.84
_cell_volume 2512.7(9)
_computing_cell_refinement 'CrystalClear-TwinSolve (Rigaku, 2009)'
_computing_data_collection 'CrystalClear-SM Expert 2.0 r4 (Rigaku, 2009)'
_computing_data_reduction 'CrystalClear-TwinSolve (Rigaku, 2009)'
_computing_molecular_graphics 'CrystalStructure 4.0 (Rigaku, 2010)'
_computing_publication_material 'CrystalStructure 4.0 (Rigaku, 2010)'
_computing_structure_refinement 'SHELXL-97 (Acta Cryst.2008, A64, 112-122)'
_computing_structure_solution 'SHELXL-97 (Acta Cryst.2008, A64, 112-122)'
_diffrn_ambient_temperature 163(2)
_diffrn_detector_area_resol_mean 14.63
_diffrn_measured_fraction_theta_full 0.902
_diffrn_measured_fraction_theta_max 0.902
_diffrn_measurement_device_type 'Rigaku Saturn'
_diffrn_measurement_method \w
_diffrn_radiation_monochromator 'graphite - Rigaku SHINE'
_diffrn_radiation_source 'fine-focus sealed tube'
_diffrn_radiation_type MoK\a
_diffrn_radiation_wavelength 0.71069
_diffrn_reflns_av_R_equivalents 0.0662
_diffrn_reflns_av_sigmaI/netI 0.0473
_diffrn_reflns_limit_h_max 23
_diffrn_reflns_limit_h_min 0
_diffrn_reflns_limit_k_max 13
_diffrn_reflns_limit_k_min -13
_diffrn_reflns_limit_l_max 15
_diffrn_reflns_limit_l_min -16
_diffrn_reflns_number 4037
_diffrn_reflns_theta_full 26.50
_diffrn_reflns_theta_max 26.50
_diffrn_reflns_theta_min 7.90
_exptl_absorpt_coefficient_mu 1.622
_exptl_absorpt_correction_T_max 1.0000
_exptl_absorpt_correction_T_min 0.1642
_exptl_absorpt_correction_type multi-scan
_exptl_absorpt_process_details 'Rigaku TwinSolve'
_exptl_crystal_colour Red-Brown
_exptl_crystal_density_diffrn 1.760
_exptl_crystal_description Irregular
_exptl_crystal_F_000 1344
_exptl_crystal_size_max 0.35
_exptl_crystal_size_mid 0.21
_exptl_crystal_size_min 0.18
_refine_diff_density_max 1.354
_refine_diff_density_min -1.112
_refine_diff_density_rms 0.142
_refine_ls_extinction_method none
_refine_ls_goodness_of_fit_ref 1.192
_refine_ls_hydrogen_treatment mixed
_refine_ls_matrix_type full
_refine_ls_number_parameters 170
_refine_ls_number_reflns 2362
_refine_ls_number_restraints 2
_refine_ls_restrained_S_all 1.191
_refine_ls_R_factor_all 0.0913
_refine_ls_R_factor_gt 0.0782
_refine_ls_shift/su_max 0.000
_refine_ls_shift/su_mean 0.000
_refine_ls_structure_factor_coef Fsqd
_refine_ls_weighting_details 'calc w=1/[\s^2^(Fo^2^)+(0.0913P)^2^+26.9273P] where P=(Fo^2^+2Fc^2^)/3'
_refine_ls_weighting_scheme calc
_refine_ls_wR_factor_gt 0.2052
_refine_ls_wR_factor_ref 0.2094
_reflns_number_gt 2235
_reflns_number_total 2362
_reflns_threshold_expression >2sigma(I)
_cod_data_source_file ic201891h_si_001_06.cif
_cod_data_source_block 5
_cod_original_cell_volume 2512.7(8)
_cod_database_code 4327028

loop_
_symmetry_equiv_pos_as_xyz
'x, y, z'
'-x, y, -z+1/2'
'x+1/2, y+1/2, z'
'-x+1/2, y+1/2, -z+1/2'
'-x, -y, -z'
'x, -y, z-1/2'
'-x+1/2, -y+1/2, -z'
'x+1/2, -y+1/2, z-1/2'

loop_
_atom_site_label
_atom_site_type_symbol
_atom_site_fract_x
_atom_site_fract_y
_atom_site_fract_z
_atom_site_U_iso_or_equiv
_atom_site_adp_type
_atom_site_occupancy
_atom_site_symmetry_multiplicity
_atom_site_calc_flag
_atom_site_refinement_flags
Fe1 Fe 0.23444(5) 0.16005(7) 0.10844(7) 0.0237(3) Uani 1 1 d .
Cl1 Cl 0.20067(9) 0.36053(12) 0.03345(12) 0.0298(4) Uani 1 1 d .
Cl2 Cl 0.15991(9) 0.16613(13) 0.21817(13) 0.0321(4) Uani 1 1 d .
O1 O 0.1584(3) 0.0173(4) 0.0115(3) 0.0277(9) Uani 1 1 d .
O2 O 0.1141(3) -0.3968(4) -0.0386(4) 0.0297(9) Uani 1 1 d D
N1 N 0.3490(3) 0.2067(4) 0.2301(4) 0.0224(9) Uani 1 1 d .
N2 N 0.2883(3) -0.0089(4) 0.1730(4) 0.0214(9) Uani 1 1 d .
N3 N 0.2464(3) -0.1124(4) 0.1286(4) 0.0231(10) Uani 1 1 d D
N4 N 0.1619(3) -0.3007(4) 0.0188(4) 0.0257(10) Uani 1 1 d .
C1 C 0.3788(4) 0.3200(6) 0.2561(5) 0.0280(12) Uani 1 1 d .
H1 H 0.3484 0.3883 0.2186 0.034 Uiso 1 1 calc R
C2 C 0.4522(4) 0.3405(6) 0.3358(6) 0.0365(15) Uani 1 1 d .
H2 H 0.4716 0.4218 0.3535 0.044 Uiso 1 1 calc R
C3 C 0.4973(4) 0.2403(7) 0.3898(6) 0.0387(15) Uani 1 1 d .
H3 H 0.5481 0.2522 0.4444 0.046 Uiso 1 1 calc R
C4 C 0.4671(4) 0.1227(7) 0.3626(5) 0.0335(13) Uani 1 1 d .
H4 H 0.4969 0.0529 0.3978 0.040 Uiso 1 1 calc R
C5 C 0.3918(3) 0.1090(5) 0.2822(5) 0.0246(11) Uani 1 1 d .
C6 C 0.3562(3) -0.0118(5) 0.2502(5) 0.0244(11) Uani 1 1 d .
H6 H 0.3812 -0.0859 0.2836 0.029 Uiso 1 1 calc R
C7 C 0.1795(3) -0.0892(5) 0.0420(4) 0.0219(11) Uani 1 1 d .
C8 C 0.1308(3) -0.1949(5) -0.0164(5) 0.0242(11) Uani 1 1 d .
C9 C 0.0556(4) -0.1707(6) -0.1076(6) 0.0353(14) Uani 1 1 d .
H9A H 0.0449 -0.2359 -0.1618 0.042 Uiso 1 1 calc R
H9B H 0.0581 -0.0914 -0.1406 0.042 Uiso 1 1 calc R
H9C H 0.0140 -0.1686 -0.0809 0.042 Uiso 1 1 calc R
H3A H 0.267(4) -0.185(4) 0.152(6) 0.029 Uiso 1 1 d D
H2A H 0.141(4) -0.461(5) -0.007(6) 0.033 Uiso 1 1 d D

loop_
_atom_site_aniso_label
_atom_site_aniso_U_11
_atom_site_aniso_U_22
_atom_site_aniso_U_33
_atom_site_aniso_U_23
_atom_site_aniso_U_13
_atom_site_aniso_U_12
Fe1 0.0264(5) 0.0155(5) 0.0281(5) 0.0008(3) 0.0097(4) -0.0003(3)
Cl1 0.0423(9) 0.0167(6) 0.0343(7) 0.0052(5) 0.0193(6) 0.0060(5)
Cl2 0.0323(8) 0.0272(7) 0.0425(8) -0.0055(6) 0.0211(7) -0.0036(5)
O1 0.030(2) 0.0179(19) 0.031(2) -0.0009(16) 0.0087(18) -0.0012(15)
O2 0.030(2) 0.0165(19) 0.042(2) -0.0052(17) 0.0138(19) -0.0017(16)
N1 0.021(2) 0.025(2) 0.022(2) -0.0018(18) 0.0095(18) -0.0035(17)
N2 0.025(2) 0.017(2) 0.024(2) 0.0012(17) 0.0120(18) -0.0015(17)
N3 0.028(2) 0.014(2) 0.026(2) 0.0014(17) 0.010(2) -0.0014(17)
N4 0.029(3) 0.018(2) 0.033(2) -0.0019(18) 0.015(2) -0.0019(18)
C1 0.030(3) 0.028(3) 0.030(3) -0.002(2) 0.016(2) -0.006(2)
C2 0.032(3) 0.040(4) 0.042(3) -0.014(3) 0.020(3) -0.018(3)
C3 0.026(3) 0.053(4) 0.037(3) -0.011(3) 0.012(3) -0.006(3)
C4 0.021(3) 0.047(4) 0.033(3) -0.003(3) 0.012(3) 0.003(3)
C5 0.024(3) 0.030(3) 0.024(3) -0.003(2) 0.014(2) -0.001(2)
C6 0.026(3) 0.021(3) 0.026(3) 0.000(2) 0.010(2) 0.000(2)
C7 0.022(3) 0.019(2) 0.025(2) 0.001(2) 0.010(2) 0.002(2)
C8 0.026(3) 0.022(3) 0.031(3) -0.002(2) 0.018(2) 0.000(2)
C9 0.038(4) 0.024(3) 0.034(3) 0.000(2) 0.004(3) 0.001(2)

loop_
_atom_type_symbol
_atom_type_description
_atom_type_scat_dispersion_real
_atom_type_scat_dispersion_imag
_atom_type_scat_source
C C 0.0033 0.0016 'International Tables Vol C Tables 4.2.6.8 and 6.1.1.4'
H H 0.0000 0.0000 'International Tables Vol C Tables 4.2.6.8 and 6.1.1.4'
Cl Cl 0.1484 0.1585 'International Tables Vol C Tables 4.2.6.8 and 6.1.1.4'
Fe Fe 0.3463 0.8444 'International Tables Vol C Tables 4.2.6.8 and 6.1.1.4'
N N 0.0061 0.0033 'International Tables Vol C Tables 4.2.6.8 and 6.1.1.4'
O O 0.0106 0.0060 'International Tables Vol C Tables 4.2.6.8 and 6.1.1.4'

loop_
_geom_angle_atom_site_label_1
_geom_angle_atom_site_label_2
_geom_angle_atom_site_label_3
_geom_angle
_geom_angle_site_symmetry_3
N2 Fe1 O1 73.31(17) .
N2 Fe1 N1 74.22(18) .
O1 Fe1 N1 146.79(17) .
N2 Fe1 Cl1 167.26(14) .
O1 Fe1 Cl1 113.84(12) .
N1 Fe1 Cl1 96.91(14) .
N2 Fe1 Cl2 94.02(13) .
O1 Fe1 Cl2 89.24(12) .
N1 Fe1 Cl2 99.82(13) .
Cl1 Fe1 Cl2 96.56(6) .
N2 Fe1 Cl1 86.67(13) 7
O1 Fe1 Cl1 83.39(12) 7
N1 Fe1 Cl1 87.97(13) 7
Cl1 Fe1 Cl1 83.83(5) 7
Cl2 Fe1 Cl1 172.08(6) 7
Fe1 Cl1 Fe1 96.17(5) 7
C7 O1 Fe1 115.3(4) .
N4 O2 H2A 102(5) .
C1 N1 C5 119.4(5) .
C1 N1 Fe1 126.4(4) .
C5 N1 Fe1 114.2(4) .
C6 N2 N3 123.0(5) .
C6 N2 Fe1 120.7(4) .
N3 N2 Fe1 116.2(3) .
C7 N3 N2 113.3(4) .
C7 N3 H3A 127(5) .
N2 N3 H3A 120(5) .
C8 N4 O2 111.8(5) .
N1 C1 C2 122.1(6) .
N1 C1 H1 118.9 .
C2 C1 H1 118.9 .
C1 C2 C3 119.0(6) .
C1 C2 H2 120.5 .
C3 C2 H2 120.5 .
C4 C3 C2 119.1(6) .
C4 C3 H3 120.4 .
C2 C3 H3 120.4 .
C3 C4 C5 118.7(6) .
C3 C4 H4 120.7 .
C5 C4 H4 120.7 .
N1 C5 C4 121.6(6) .
N1 C5 C6 116.9(5) .
C4 C5 C6 121.5(6) .
N2 C6 C5 113.9(5) .
N2 C6 H6 123.1 .
C5 C6 H6 123.1 .
O1 C7 N3 121.5(5) .
O1 C7 C8 120.2(5) .
N3 C7 C8 118.3(5) .
N4 C8 C9 127.2(5) .
N4 C8 C7 114.0(5) .
C9 C8 C7 118.8(5) .
C8 C9 H9A 109.5 .
C8 C9 H9B 109.5 .
H9A C9 H9B 109.5 .
C8 C9 H9C 109.5 .
H9A C9 H9C 109.5 .
H9B C9 H9C 109.5 .

loop_
_geom_bond_atom_site_label_1
_geom_bond_atom_site_label_2
_geom_bond_distance
_geom_bond_site_symmetry_2
Fe1 N2 2.111(5) .
Fe1 O1 2.158(4) .
Fe1 N1 2.176(5) .
Fe1 Cl1 2.3817(15) .
Fe1 Cl2 2.4015(17) .
Fe1 Cl1 2.6483(17) 7
Cl1 Fe1 2.6482(17) 7
O1 C7 1.241(7) .
O2 N4 1.392(6) .
O2 H2A 0.87(2) .
N1 C1 1.341(8) .
N1 C5 1.347(8) .
N2 C6 1.282(8) .
N2 N3 1.367(6) .
N3 C7 1.351(7) .
N3 H3A 0.87(2) .
N4 C8 1.292(8) .
C1 C2 1.383(10) .
C1 H1 0.9500 .
C2 C3 1.394(11) .
C2 H2 0.9500 .
C3 C4 1.388(10) .
C3 H3 0.9500 .
C4 C5 1.401(9) .
C4 H4 0.9500 .
C5 C6 1.459(8) .
C6 H6 0.9500 .
C7 C8 1.483(8) .
C8 C9 1.476(9) .
C9 H9A 0.9800 .
C9 H9B 0.9800 .
C9 H9C 0.9800 .

loop_
_geom_torsion_atom_site_label_1
_geom_torsion_atom_site_label_2
_geom_torsion_atom_site_label_3
_geom_torsion_atom_site_label_4
_geom_torsion
_geom_torsion_site_symmetry_1
_geom_torsion_site_symmetry_4
N2 Fe1 Cl1 Fe1 42.1(6) . 7
O1 Fe1 Cl1 Fe1 -79.96(14) . 7
N1 Fe1 Cl1 Fe1 87.19(13) . 7
Cl2 Fe1 Cl1 Fe1 -172.03(6) . 7
Cl1 Fe1 Cl1 Fe1 0.0 7 7
N2 Fe1 O1 C7 3.5(4) . .
N1 Fe1 O1 C7 16.0(6) . .
Cl1 Fe1 O1 C7 172.2(4) . .
Cl2 Fe1 O1 C7 -90.9(4) . .
Cl1 Fe1 O1 C7 92.0(4) 7 .
N2 Fe1 N1 C1 178.9(5) . .
O1 Fe1 N1 C1 166.5(4) . .
Cl1 Fe1 N1 C1 8.3(5) . .
Cl2 Fe1 N1 C1 -89.6(5) . .
Cl1 Fe1 N1 C1 91.8(5) 7 .
N2 Fe1 N1 C5 -1.3(4) . .
O1 Fe1 N1 C5 -13.8(6) . .
Cl1 Fe1 N1 C5 -172.0(4) . .
Cl2 Fe1 N1 C5 90.1(4) . .
Cl1 Fe1 N1 C5 -88.4(4) 7 .
O1 Fe1 N2 C6 175.5(5) . .
N1 Fe1 N2 C6 2.6(4) . .
Cl1 Fe1 N2 C6 49.5(9) . .
Cl2 Fe1 N2 C6 -96.5(4) . .
Cl1 Fe1 N2 C6 91.4(4) 7 .
O1 Fe1 N2 N3 -5.2(3) . .
N1 Fe1 N2 N3 -178.1(4) . .
Cl1 Fe1 N2 N3 -131.1(5) . .
Cl2 Fe1 N2 N3 82.8(3) . .
Cl1 Fe1 N2 N3 -89.3(3) 7 .
C6 N2 N3 C7 -174.4(5) . .
Fe1 N2 N3 C7 6.3(6) . .
C5 N1 C1 C2 -0.5(9) . .
Fe1 N1 C1 C2 179.3(5) . .
N1 C1 C2 C3 1.0(10) . .
C1 C2 C3 C4 -0.4(10) . .
C2 C3 C4 C5 -0.5(9) . .
C1 N1 C5 C4 -0.5(8) . .
Fe1 N1 C5 C4 179.7(4) . .
C1 N1 C5 C6 180.0(5) . .
Fe1 N1 C5 C6 0.2(6) . .
C3 C4 C5 N1 1.0(9) . .
C3 C4 C5 C6 -179.5(5) . .
N3 N2 C6 C5 177.5(5) . .
Fe1 N2 C6 C5 -3.2(7) . .
N1 C5 C6 N2 1.8(7) . .
C4 C5 C6 N2 -177.6(5) . .
Fe1 O1 C7 N3 -1.3(7) . .
Fe1 O1 C7 C8 178.3(4) . .
N2 N3 C7 O1 -3.3(7) . .
N2 N3 C7 C8 177.1(4) . .
O2 N4 C8 C9 -1.7(8) . .
O2 N4 C8 C7 -179.9(4) . .
O1 C7 C8 N4 175.6(5) . .
N3 C7 C8 N4 -4.8(7) . .
O1 C7 C8 C9 -2.8(8) . .
N3 C7 C8 C9 176.8(6) . .
